data_4077695
loop_
_publ_author_name
'Castro, Jaume'
'Moyano, Albert'
'Peric\`as, Miquel A.'
'Riera, Antoni'
'Maestro, Miguel Angel'
'Mah\'ia, Jos\'e'

_publ_section_title
;
 Tris(pyrrolyl)phosphine-Substituted Acetylene&#x2212;Dicobaltcarbonyl
 Complexes:&#x00A0; Syntheses, Structural Characterization, and Reactivity
 Studies
;
_journal_issue 9
_journal_name_full Organometallics
_journal_page_first 1704
_journal_paper_doi 10.1021/om990914y
_journal_volume 19
_journal_year 2000
_chemical_formula_moiety 'C25 H18 Co2 N3 O5 P'
_chemical_formula_sum 'C25 H18 Co2 N3 O5 P'
_chemical_formula_weight 589.25
_chemical_name_systematic
; 
 ? 
;
_space_group_IT_number 29
_symmetry_cell_setting orthorhombic
_symmetry_space_group_name_Hall 'P -2ac 2a'
_symmetry_space_group_name_H-M 'P 21 c a'
_atom_sites_solution_hydrogens geom
_atom_sites_solution_primary direct
_atom_sites_solution_secondary difmap
_audit_creation_method SHELXL-97
_cell_angle_alpha 90.00
_cell_angle_beta 90.00
_cell_angle_gamma 90.00
_cell_formula_units_Z 8
_cell_length_a 8.1554(3)
_cell_length_b 21.5857(6)
_cell_length_c 29.8363(9)
_cell_measurement_reflns_used 114
_cell_measurement_temperature 298(2)
_cell_measurement_theta_max 27
_cell_measurement_theta_min 3
_cell_volume 5252.4(3)
_computing_cell_refinement 'Siemens SMART'
_computing_data_collection 'Siemens SMART'
_computing_data_reduction 'Siemens SAINT'
_computing_molecular_graphics 'Siemens SHELXTL'
_computing_publication_material 'Siemens SHELXTL'
_computing_structure_refinement 'SHELXL-97 (Sheldrick, 1997)'
_computing_structure_solution 'SHELXS-97 (Sheldrick, 1990)'
_diffrn_ambient_temperature 298(2)
_diffrn_measured_fraction_theta_full 1.000
_diffrn_measured_fraction_theta_max 1.000
_diffrn_measurement_method '\w scans'
_diffrn_radiation_monochromator graphite
_diffrn_radiation_source 'fine-focus sealed tube'
_diffrn_radiation_type MoK\a
_diffrn_radiation_wavelength 0.71073
_diffrn_reflns_av_R_equivalents 0.0556
_diffrn_reflns_av_sigmaI/netI 0.0637
_diffrn_reflns_limit_h_max 9
_diffrn_reflns_limit_h_min -9
_diffrn_reflns_limit_k_max 19
_diffrn_reflns_limit_k_min -25
_diffrn_reflns_limit_l_max 35
_diffrn_reflns_limit_l_min -34
_diffrn_reflns_number 21719
_diffrn_reflns_theta_full 25.03
_diffrn_reflns_theta_max 25.03
_diffrn_reflns_theta_min 0.94
_diffrn_standards_decay_% <1
_exptl_absorpt_coefficient_mu 1.363
_exptl_absorpt_correction_T_max 1.000
_exptl_absorpt_correction_T_min 0.472
_exptl_absorpt_correction_type empirical
_exptl_absorpt_process_details Sadabs
_exptl_crystal_colour Brown-red
_exptl_crystal_density_diffrn 1.490
_exptl_crystal_density_method 'not measured'
_exptl_crystal_description Plate
_exptl_crystal_F_000 2384
_exptl_crystal_size_max 0.45
_exptl_crystal_size_mid 0.20
_exptl_crystal_size_min 0.05
_refine_diff_density_max 0.684
_refine_diff_density_min -0.487
_refine_diff_density_rms 0.072
_refine_ls_abs_structure_details 'Flack H D (1983), Acta Cryst. A39, 876-881'
_refine_ls_abs_structure_Flack 0.09(2)
_refine_ls_extinction_method none
_refine_ls_goodness_of_fit_ref 1.008
_refine_ls_hydrogen_treatment mixed
_refine_ls_matrix_type full
_refine_ls_number_parameters 649
_refine_ls_number_reflns 8897
_refine_ls_number_restraints 1
_refine_ls_restrained_S_all 1.008
_refine_ls_R_factor_all 0.0895
_refine_ls_R_factor_gt 0.0543
_refine_ls_shift/su_max 0.001
_refine_ls_shift/su_mean 0.000
_refine_ls_structure_factor_coef Fsqd
_refine_ls_weighting_details 'calc w=1/[\s^2^(Fo^2^)+(0.0720P)^2^+0.0889P] where P=(Fo^2^+2Fc^2^)/3'
_refine_ls_weighting_scheme calc
_refine_ls_wR_factor_gt 0.1197
_refine_ls_wR_factor_ref 0.1417
_reflns_number_gt 5975
_reflns_number_total 8897
_reflns_threshold_expression >2sigma(I)
_cod_data_source_file om990914y.cif
_cod_data_source_block 14a
_cod_depositor_comments
;
The following automatic conversions were performed:

'_symmetry_cell_setting' value 'Orthorhombic' changed to
'orthorhombic' according to
/home/saulius/struct/CIF-dictionaries/cif_core.dic dictionary named
'cif_core.dic' version 2.4.2 from 2011-04-26.

Automatic conversion script
Id: cif_fix_values 1715 2011-07-08 13:25:40Z adriana 
;
_cod_original_sg_symbol_H-M P2(1)ca
_cod_database_code 4077695

loop_
_symmetry_equiv_pos_as_xyz
'x, y, z'
'x+1/2, -y, -z'
'x, -y, z+1/2'
'x+1/2, y, -z+1/2'

loop_
_atom_site_label
_atom_site_type_symbol
_atom_site_fract_x
_atom_site_fract_y
_atom_site_fract_z
_atom_site_U_iso_or_equiv
_atom_site_adp_type
_atom_site_occupancy
_atom_site_symmetry_multiplicity
_atom_site_calc_flag
_atom_site_refinement_flags
Co1 Co -0.25180(11) -0.07573(4) 0.15829(3) 0.0539(3) Uani 1 1 d .
Co2 Co -0.08551(14) 0.02060(5) 0.15879(3) 0.0703(4) Uani 1 1 d .
Co3 Co -0.54391(10) -0.43008(4) -0.15890(3) 0.0487(3) Uani 1 1 d .
Co4 Co -0.37802(12) -0.52633(4) -0.15701(3) 0.0604(3) Uani 1 1 d .
P1 P -0.2945(2) -0.16902(8) 0.13648(5) 0.0520(5) Uani 1 1 d .
P2 P -0.5924(2) -0.33690(7) -0.13721(5) 0.0481(4) Uani 1 1 d .
O1 O -0.5709(9) -0.0271(3) 0.1293(3) 0.124(3) Uani 1 1 d .
O2 O -0.2729(9) -0.0916(3) 0.25565(19) 0.105(2) Uani 1 1 d .
O3 O 0.2149(14) 0.0819(4) 0.1314(5) 0.207(6) Uani 1 1 d .
O4 O -0.3306(12) 0.1070(3) 0.1224(3) 0.151(4) Uani 1 1 d .
O5 O -0.0611(16) 0.0442(4) 0.2553(3) 0.169(4) Uani 1 1 d .
O6 O -0.8676(9) -0.4782(3) -0.1341(2) 0.099(2) Uani 1 1 d .
O7 O -0.5570(10) -0.4156(3) -0.25665(19) 0.107(2) Uani 1 1 d .
O8 O -0.1179(10) -0.5987(3) -0.1138(3) 0.137(3) Uani 1 1 d .
O9 O -0.3062(14) -0.5474(3) -0.2527(3) 0.149(3) Uani 1 1 d .
O10 O -0.6588(10) -0.6048(3) -0.1342(3) 0.123(2) Uani 1 1 d .
N1 N -0.4102(7) -0.1803(3) 0.08977(16) 0.0641(16) Uani 1 1 d .
N2 N -0.1288(7) -0.2138(2) 0.12437(17) 0.0574(14) Uani 1 1 d .
N3 N -0.3936(7) -0.2161(3) 0.17403(17) 0.0612(15) Uani 1 1 d .
N4 N -0.7173(7) -0.3279(2) -0.09188(15) 0.0532(13) Uani 1 1 d .
N5 N -0.6900(8) -0.2896(2) -0.17514(17) 0.0589(14) Uani 1 1 d .
N6 N -0.4329(7) -0.2902(2) -0.12336(15) 0.0529(14) Uani 1 1 d .
C1 C -0.0140(10) -0.0658(3) 0.1539(2) 0.0588(18) Uani 1 1 d .
H1A H 0.0825 -0.0897 0.1630 0.071 Uiso 1 1 calc R
C2 C -0.0818(9) -0.0481(3) 0.1149(2) 0.0582(18) Uani 1 1 d .
C3 C -0.0608(8) -0.0531(3) 0.0661(2) 0.0571(17) Uani 1 1 d .
C4 C 0.0357(9) -0.1002(3) 0.0487(2) 0.0645(18) Uani 1 1 d .
H4A H 0.0933 -0.1264 0.0677 0.077 Uiso 1 1 calc R
C5 C 0.0458(11) -0.1079(3) 0.0019(2) 0.076(2) Uani 1 1 d .
H5A H 0.1113 -0.1390 -0.0101 0.091 Uiso 1 1 calc R
C6 C -0.0413(12) -0.0694(4) -0.0260(2) 0.082(2) Uani 1 1 d .
H6A H -0.0385 -0.0755 -0.0568 0.098 Uiso 1 1 calc R
C7 C -0.1304(12) -0.0230(4) -0.0087(3) 0.085(2) Uani 1 1 d .
H7A H -0.1857 0.0037 -0.0279 0.102 Uiso 1 1 calc R
C8 C -0.1419(11) -0.0141(3) 0.0369(2) 0.077(2) Uani 1 1 d .
H8A H -0.2045 0.0185 0.0481 0.092 Uiso 1 1 calc R
C9 C -0.4462(11) -0.0450(4) 0.1397(3) 0.075(2) Uani 1 1 d .
C10 C -0.2682(11) -0.0853(3) 0.2173(2) 0.069(2) Uani 1 1 d .
C11 C -0.4917(12) -0.2331(5) 0.0771(2) 0.098(3) Uani 1 1 d .
H11A H -0.5052 -0.2687 0.0943 0.118 Uiso 1 1 calc R
C12 C -0.5493(13) -0.2238(6) 0.0346(2) 0.108(3) Uani 1 1 d .
H12A H -0.6100 -0.2522 0.0181 0.130 Uiso 1 1 calc R
C13 C -0.5034(11) -0.1653(5) 0.0198(2) 0.094(3) Uani 1 1 d .
H13A H -0.5271 -0.1478 -0.0079 0.113 Uiso 1 1 calc R
C14 C -0.4180(10) -0.1389(4) 0.0533(2) 0.075(2) Uani 1 1 d .
H14A H -0.3714 -0.0995 0.0525 0.090 Uiso 1 1 calc R
C15 C 0.0043(11) -0.2229(4) 0.1528(2) 0.073(2) Uani 1 1 d .
H15A H 0.0162 -0.2059 0.1812 0.087 Uiso 1 1 calc R
C16 C 0.1109(11) -0.2596(3) 0.1327(3) 0.079(2) Uani 1 1 d .
H16A H 0.2082 -0.2740 0.1451 0.095 Uiso 1 1 calc R
C17 C 0.0535(12) -0.2732(4) 0.0900(3) 0.085(3) Uani 1 1 d .
H17A H 0.1076 -0.2970 0.0686 0.102 Uiso 1 1 calc R
C18 C -0.0943(11) -0.2459(3) 0.0847(2) 0.071(2) Uani 1 1 d .
H18A H -0.1609 -0.2481 0.0594 0.085 Uiso 1 1 calc R
C19 C -0.5271(10) -0.1945(4) 0.1989(2) 0.077(2) Uani 1 1 d .
H19A H -0.5667 -0.1541 0.1994 0.093 Uiso 1 1 calc R
C20 C -0.5881(12) -0.2432(5) 0.2220(3) 0.094(3) Uani 1 1 d .
H20A H -0.6773 -0.2424 0.2415 0.112 Uiso 1 1 calc R
C21 C -0.4920(13) -0.2954(5) 0.2113(3) 0.096(3) Uani 1 1 d .
H21A H -0.5073 -0.3351 0.2228 0.116 Uiso 1 1 calc R
C22 C -0.3708(11) -0.2783(4) 0.1810(3) 0.078(2) Uani 1 1 d .
H22A H -0.2914 -0.3037 0.1682 0.093 Uiso 1 1 calc R
C23 C 0.0970(18) 0.0589(4) 0.1422(5) 0.126(4) Uani 1 1 d .
C24 C -0.2412(14) 0.0736(4) 0.1370(3) 0.099(3) Uani 1 1 d .
C25 C -0.0731(15) 0.0350(4) 0.2188(3) 0.105(3) Uani 1 1 d .
C26 C -0.3070(9) -0.4383(3) -0.1524(2) 0.0529(16) Uani 1 1 d .
H26A H -0.2103 -0.4142 -0.1611 0.063 Uiso 1 1 calc R
C27 C -0.3772(8) -0.4566(3) -0.11357(19) 0.0481(15) Uani 1 1 d .
C28 C -0.3629(8) -0.4498(3) -0.06556(19) 0.0490(15) Uani 1 1 d .
C29 C -0.4404(10) -0.4905(3) -0.0357(2) 0.0668(19) Uani 1 1 d .
H29A H -0.4970 -0.5246 -0.0468 0.080 Uiso 1 1 calc R
C30 C -0.4337(11) -0.4805(4) 0.0103(2) 0.078(2) Uani 1 1 d .
H30A H -0.4844 -0.5081 0.0299 0.093 Uiso 1 1 calc R
C31 C -0.3518(11) -0.4298(4) 0.0266(2) 0.079(2) Uani 1 1 d .
H31A H -0.3508 -0.4222 0.0572 0.095 Uiso 1 1 calc R
C32 C -0.2703(10) -0.3895(4) -0.0022(2) 0.074(2) Uani 1 1 d .
H32A H -0.2117 -0.3562 0.0095 0.089 Uiso 1 1 calc R
C33 C -0.2760(9) -0.3987(3) -0.0480(2) 0.0599(18) Uani 1 1 d .
H33A H -0.2227 -0.3714 -0.0672 0.072 Uiso 1 1 calc R
C34 C -0.7422(11) -0.4596(3) -0.1431(3) 0.066(2) Uani 1 1 d .
C35 C -0.5544(12) -0.4200(3) -0.2187(2) 0.070(2) Uani 1 1 d .
C36 C -0.7271(9) -0.3687(3) -0.0558(2) 0.0596(18) Uani 1 1 d .
H36A H -0.6703 -0.4058 -0.0530 0.071 Uiso 1 1 calc R
C37 C -0.8320(9) -0.3452(3) -0.0261(2) 0.0672(19) Uani 1 1 d .
H37A H -0.8610 -0.3634 0.0010 0.081 Uiso 1 1 calc R
C38 C -0.8913(10) -0.2888(4) -0.0423(2) 0.073(2) Uani 1 1 d .
H38A H -0.9668 -0.2632 -0.0281 0.088 Uiso 1 1 calc R
C39 C -0.8194(10) -0.2783(3) -0.0821(2) 0.069(2) Uani 1 1 d .
H39A H -0.8354 -0.2436 -0.1001 0.083 Uiso 1 1 calc R
C40 C -0.6699(11) -0.2279(3) -0.1836(2) 0.070(2) Uani 1 1 d .
H40A H -0.5889 -0.2030 -0.1711 0.084 Uiso 1 1 calc R
C41 C -0.7851(13) -0.2087(4) -0.2128(3) 0.092(3) Uani 1 1 d .
H41A H -0.7964 -0.1688 -0.2242 0.111 Uiso 1 1 calc R
C42 C -0.8851(12) -0.2599(4) -0.2227(2) 0.089(3) Uani 1 1 d .
H42A H -0.9758 -0.2600 -0.2416 0.107 Uiso 1 1 calc R
C43 C -0.8263(11) -0.3082(4) -0.2002(2) 0.078(2) Uani 1 1 d .
H43A H -0.8691 -0.3481 -0.2011 0.094 Uiso 1 1 calc R
C44 C -0.2979(9) -0.2793(3) -0.1513(2) 0.0628(19) Uani 1 1 d .
H44A H -0.2769 -0.2992 -0.1784 0.075 Uiso 1 1 calc R
C45 C -0.2040(11) -0.2354(3) -0.1325(3) 0.077(2) Uani 1 1 d .
H45A H -0.1080 -0.2190 -0.1444 0.092 Uiso 1 1 calc R
C46 C -0.2770(12) -0.2189(3) -0.0917(3) 0.086(3) Uani 1 1 d .
H46A H -0.2353 -0.1901 -0.0715 0.103 Uiso 1 1 calc R
C47 C -0.4173(11) -0.2513(3) -0.0863(2) 0.070(2) Uani 1 1 d .
H47A H -0.4899 -0.2482 -0.0624 0.084 Uiso 1 1 calc R
C48 C -0.2163(13) -0.5711(4) -0.1312(3) 0.087(3) Uani 1 1 d .
C49 C -0.3356(15) -0.5392(4) -0.2159(3) 0.095(3) Uani 1 1 d .
C50 C -0.5497(12) -0.5758(4) -0.1433(3) 0.079(2) Uani 1 1 d .

loop_
_atom_site_aniso_label
_atom_site_aniso_U_11
_atom_site_aniso_U_22
_atom_site_aniso_U_33
_atom_site_aniso_U_23
_atom_site_aniso_U_13
_atom_site_aniso_U_12
Co1 0.0604(8) 0.0618(6) 0.0394(5) -0.0041(4) -0.0016(4) 0.0142(4)
Co2 0.0828(10) 0.0614(6) 0.0667(7) -0.0100(5) -0.0114(6) 0.0095(5)
Co3 0.0563(7) 0.0508(5) 0.0390(5) -0.0032(4) -0.0002(4) -0.0072(4)
Co4 0.0696(8) 0.0498(5) 0.0619(6) -0.0112(4) 0.0044(5) -0.0041(4)
P1 0.0488(12) 0.0690(11) 0.0382(9) -0.0086(8) 0.0032(8) 0.0052(9)
P2 0.0547(12) 0.0506(9) 0.0388(9) -0.0003(7) -0.0027(8) -0.0018(8)
O1 0.082(5) 0.146(6) 0.144(7) 0.002(5) -0.021(5) 0.050(5)
O2 0.141(6) 0.130(5) 0.042(3) 0.001(3) 0.002(3) 0.028(4)
O3 0.140(9) 0.082(5) 0.399(17) 0.030(7) 0.094(10) -0.016(5)
O4 0.185(9) 0.101(5) 0.168(7) -0.048(5) -0.104(7) 0.064(6)
O5 0.253(12) 0.163(6) 0.091(5) -0.051(5) -0.055(6) -0.001(7)
O6 0.073(5) 0.105(5) 0.119(5) 0.007(4) 0.013(4) -0.028(4)
O7 0.155(7) 0.129(5) 0.037(3) 0.002(3) -0.001(3) -0.037(5)
O8 0.117(7) 0.090(5) 0.204(8) -0.012(5) -0.065(6) 0.017(4)
O9 0.215(10) 0.145(6) 0.089(4) -0.044(5) 0.033(6) -0.018(6)
O10 0.102(6) 0.074(4) 0.192(7) -0.013(4) 0.018(5) -0.027(4)
N1 0.049(4) 0.098(4) 0.045(3) -0.011(3) 0.001(3) -0.011(3)
N2 0.049(4) 0.071(4) 0.052(3) -0.021(3) 0.004(3) 0.008(3)
N3 0.059(4) 0.074(4) 0.051(3) -0.003(3) 0.010(3) -0.002(3)
N4 0.058(4) 0.058(3) 0.043(3) 0.001(3) -0.003(3) -0.002(3)
N5 0.071(4) 0.056(3) 0.049(3) 0.002(3) -0.005(3) 0.010(3)
N6 0.062(4) 0.051(3) 0.045(3) -0.003(2) -0.009(3) -0.008(3)
C1 0.065(5) 0.054(4) 0.057(4) -0.008(3) -0.007(4) 0.009(3)
C2 0.065(5) 0.058(4) 0.051(4) 0.001(3) 0.000(3) 0.002(3)
C3 0.053(5) 0.064(4) 0.054(4) 0.000(3) 0.006(3) 0.002(3)
C4 0.058(5) 0.063(4) 0.072(4) 0.000(4) 0.015(4) 0.006(4)
C5 0.081(6) 0.073(5) 0.073(5) -0.012(4) 0.029(5) -0.005(4)
C6 0.092(7) 0.105(6) 0.049(4) 0.007(4) 0.015(4) -0.010(5)
C7 0.100(7) 0.092(6) 0.063(5) 0.018(5) 0.007(5) 0.010(5)
C8 0.102(7) 0.069(5) 0.059(5) 0.016(4) 0.006(4) 0.017(4)
C9 0.077(7) 0.087(6) 0.060(4) -0.003(4) 0.002(4) 0.020(5)
C10 0.084(6) 0.074(5) 0.049(4) -0.001(4) -0.001(4) 0.023(4)
C11 0.087(6) 0.145(8) 0.063(5) -0.006(5) 0.011(5) -0.053(6)
C12 0.090(7) 0.187(10) 0.048(4) -0.020(6) -0.009(5) -0.053(7)
C13 0.076(6) 0.160(9) 0.045(4) 0.001(5) -0.010(4) -0.022(6)
C14 0.069(6) 0.103(6) 0.053(4) 0.000(4) -0.007(4) -0.004(4)
C15 0.070(5) 0.076(5) 0.073(5) -0.021(4) -0.007(4) 0.012(4)
C16 0.069(6) 0.072(5) 0.096(6) -0.013(5) 0.010(5) 0.012(4)
C17 0.087(7) 0.084(5) 0.083(6) -0.027(4) 0.027(5) 0.023(5)
C18 0.090(7) 0.066(4) 0.057(4) -0.014(3) 0.016(4) 0.005(4)
C19 0.069(5) 0.104(6) 0.058(4) 0.007(4) 0.021(4) -0.009(5)
C20 0.072(6) 0.138(8) 0.071(5) -0.011(6) 0.005(5) -0.007(6)
C21 0.102(8) 0.111(7) 0.076(5) 0.020(5) -0.021(6) -0.044(6)
C22 0.084(6) 0.073(5) 0.076(5) -0.014(4) -0.007(5) -0.008(4)
C23 0.139(12) 0.052(5) 0.186(11) 0.015(6) 0.038(9) 0.007(6)
C24 0.120(9) 0.086(6) 0.092(6) -0.030(5) -0.045(6) 0.028(6)
C25 0.135(10) 0.089(6) 0.090(7) -0.031(5) -0.043(7) 0.011(6)
C26 0.052(4) 0.051(4) 0.056(4) -0.005(3) 0.003(3) -0.009(3)
C27 0.046(4) 0.047(3) 0.051(4) -0.002(3) 0.004(3) -0.002(3)
C28 0.049(4) 0.052(4) 0.046(3) -0.001(3) 0.002(3) 0.005(3)
C29 0.068(5) 0.070(5) 0.062(4) 0.010(4) 0.001(4) -0.001(4)
C30 0.087(6) 0.090(6) 0.056(5) 0.021(4) 0.004(4) 0.008(5)
C31 0.078(6) 0.117(6) 0.042(4) -0.011(4) -0.011(4) 0.009(5)
C32 0.073(6) 0.091(5) 0.059(4) -0.014(4) -0.011(4) -0.003(4)
C33 0.062(5) 0.060(4) 0.058(4) -0.004(3) -0.003(3) -0.001(3)
C34 0.073(6) 0.065(5) 0.061(4) -0.003(4) 0.001(4) -0.015(4)
C35 0.088(7) 0.071(5) 0.052(4) -0.006(3) 0.009(4) -0.016(4)
C36 0.060(5) 0.066(4) 0.053(4) 0.003(3) 0.007(3) 0.005(3)
C37 0.067(5) 0.086(5) 0.048(4) -0.001(4) 0.016(4) -0.009(4)
C38 0.073(6) 0.085(5) 0.062(4) -0.009(4) 0.017(4) 0.014(4)
C39 0.071(5) 0.070(5) 0.067(5) 0.000(4) 0.004(4) 0.015(4)
C40 0.089(6) 0.063(5) 0.057(4) -0.004(4) 0.004(4) 0.014(4)
C41 0.114(9) 0.090(6) 0.073(5) 0.016(5) -0.003(5) 0.035(6)
C42 0.085(7) 0.125(7) 0.058(5) 0.010(5) -0.014(4) 0.039(6)
C43 0.082(6) 0.094(5) 0.060(4) -0.006(4) -0.021(4) 0.007(5)
C44 0.054(5) 0.066(4) 0.068(5) 0.004(4) 0.009(4) -0.005(4)
C45 0.069(5) 0.070(5) 0.090(6) -0.001(4) 0.002(5) -0.010(4)
C46 0.092(7) 0.067(5) 0.100(7) -0.016(4) -0.019(5) -0.018(5)
C47 0.092(7) 0.065(4) 0.052(4) -0.015(3) -0.009(4) -0.007(4)
C48 0.087(7) 0.063(5) 0.110(7) -0.013(5) -0.020(6) 0.000(5)
C49 0.124(9) 0.079(5) 0.082(6) -0.026(5) 0.013(6) -0.014(6)
C50 0.080(6) 0.056(5) 0.101(6) -0.006(4) -0.004(5) -0.013(5)

loop_
_atom_type_symbol
_atom_type_description
_atom_type_scat_dispersion_real
_atom_type_scat_dispersion_imag
_atom_type_scat_source
C C 0.0033 0.0016 'International Tables Vol C Tables 4.2.6.8 and 6.1.1.4'
H H 0.0000 0.0000 'International Tables Vol C Tables 4.2.6.8 and 6.1.1.4'
N N 0.0061 0.0033 'International Tables Vol C Tables 4.2.6.8 and 6.1.1.4'
O O 0.0106 0.0060 'International Tables Vol C Tables 4.2.6.8 and 6.1.1.4'
P P 0.1023 0.0942 'International Tables Vol C Tables 4.2.6.8 and 6.1.1.4'
Co Co 0.3494 0.9721 'International Tables Vol C Tables 4.2.6.8 and 6.1.1.4'

loop_
_geom_angle_atom_site_label_1
_geom_angle_atom_site_label_2
_geom_angle_atom_site_label_3
_geom_angle
C10 Co1 C9 106.3(4)
C10 Co1 C1 98.8(4)
C9 Co1 C1 144.0(3)
C10 Co1 C2 137.0(4)
C9 Co1 C2 107.6(3)
C1 Co1 C2 39.8(3)
C10 Co1 P1 100.3(2)
C9 Co1 P1 96.3(3)
C1 Co1 P1 104.10(19)
C2 Co1 P1 101.4(2)
C10 Co1 Co2 97.6(3)
C9 Co1 Co2 100.0(3)
C1 Co1 Co2 50.71(19)
C2 Co1 Co2 51.1(2)
P1 Co1 Co2 151.27(7)
C23 Co2 C25 98.6(6)
C23 Co2 C24 101.0(5)
C25 Co2 C24 106.4(4)
C23 Co2 C1 100.0(4)
C25 Co2 C1 102.7(3)
C24 Co2 C1 140.8(3)
C23 Co2 C2 98.7(4)
C25 Co2 C2 141.1(4)
C24 Co2 C2 104.1(3)
C1 Co2 C2 39.9(3)
C23 Co2 Co1 147.9(3)
C25 Co2 Co1 100.3(3)
C24 Co2 Co1 98.2(3)
C1 Co2 Co1 50.6(2)
C2 Co2 Co1 51.4(2)
C35 Co3 C34 105.1(4)
C35 Co3 C26 99.0(4)
C34 Co3 C26 146.2(3)
C35 Co3 C27 137.5(4)
C34 Co3 C27 109.3(3)
C26 Co3 C27 40.0(2)
C35 Co3 P2 100.1(2)
C34 Co3 P2 95.0(2)
C26 Co3 P2 103.77(19)
C27 Co3 P2 100.92(17)
C35 Co3 Co4 98.6(3)
C34 Co3 Co4 100.8(3)
C26 Co3 Co4 51.74(18)
C27 Co3 Co4 51.27(16)
P2 Co3 Co4 151.34(6)
C48 Co4 C50 98.7(4)
C48 Co4 C49 101.0(5)
C50 Co4 C49 106.1(4)
C48 Co4 C27 97.2(3)
C50 Co4 C27 107.6(3)
C49 Co4 C27 138.5(3)
C48 Co4 C26 105.6(3)
C50 Co4 C26 140.7(4)
C49 Co4 C26 99.1(3)
C27 Co4 C26 39.8(2)
C48 Co4 Co3 148.9(3)
C50 Co4 Co3 94.5(3)
C49 Co4 Co3 102.2(3)
C27 Co4 Co3 51.83(18)
C26 Co4 Co3 50.3(2)
N2 P1 N1 100.7(3)
N2 P1 N3 100.2(3)
N1 P1 N3 100.9(3)
N2 P1 Co1 118.0(2)
N1 P1 Co1 118.3(2)
N3 P1 Co1 115.8(2)
N6 P2 N4 101.4(3)
N6 P2 N5 99.4(3)
N4 P2 N5 100.2(3)
N6 P2 Co3 119.2(2)
N4 P2 Co3 117.10(19)
N5 P2 Co3 116.28(19)
C11 N1 C14 107.0(6)
C11 N1 P1 127.9(6)
C14 N1 P1 124.5(5)
C15 N2 C18 106.8(6)
C15 N2 P1 124.8(4)
C18 N2 P1 128.4(5)
C22 N3 C19 110.6(6)
C22 N3 P1 128.0(6)
C19 N3 P1 121.1(5)
C39 N4 C36 106.9(5)
C39 N4 P2 127.8(5)
C36 N4 P2 125.1(4)
C40 N5 C43 106.0(6)
C40 N5 P2 130.2(6)
C43 N5 P2 123.4(5)
C47 N6 C44 107.4(6)
C47 N6 P2 128.4(5)
C44 N6 P2 123.9(4)
C2 C1 Co1 71.4(5)
C2 C1 Co2 70.8(4)
Co1 C1 Co2 78.7(3)
C1 C2 C3 142.1(7)
C1 C2 Co2 69.3(4)
C3 C2 Co2 135.4(5)
C1 C2 Co1 68.8(4)
C3 C2 Co1 134.7(5)
Co2 C2 Co1 77.5(3)
C8 C3 C4 118.8(6)
C8 C3 C2 121.6(6)
C4 C3 C2 119.5(6)
C3 C4 C5 119.5(7)
C6 C5 C4 119.8(7)
C7 C6 C5 119.9(7)
C6 C7 C8 121.5(8)
C7 C8 C3 120.3(7)
O1 C9 Co1 177.3(9)
O2 C10 Co1 177.6(8)
C12 C11 N1 107.5(9)
C11 C12 C13 109.6(8)
C14 C13 C12 106.9(7)
C13 C14 N1 109.1(8)
C16 C15 N2 108.8(7)
C15 C16 C17 108.7(8)
C18 C17 C16 108.3(7)
C17 C18 N2 107.3(7)
C20 C19 N3 107.3(8)
C19 C20 C21 107.5(8)
C22 C21 C20 109.3(8)
N3 C22 C21 105.2(8)
O3 C23 Co2 178.3(11)
O4 C24 Co2 176.8(12)
O5 C25 Co2 178.1(13)
C27 C26 Co3 72.1(4)
C27 C26 Co4 69.9(4)
Co3 C26 Co4 78.0(3)
C26 C27 C28 141.9(6)
C26 C27 Co4 70.3(4)
C28 C27 Co4 136.4(4)
C26 C27 Co3 67.9(4)
C28 C27 Co3 134.1(5)
Co4 C27 Co3 76.9(2)
C29 C28 C33 118.6(6)
C29 C28 C27 122.0(6)
C33 C28 C27 119.2(6)
C30 C29 C28 120.9(7)
C31 C30 C29 119.5(7)
C30 C31 C32 120.9(6)
C33 C32 C31 120.3(7)
C32 C33 C28 119.8(7)
O6 C34 Co3 178.5(7)
O7 C35 Co3 177.2(8)
C37 C36 N4 108.1(6)
C36 C37 C38 108.9(6)
C39 C38 C37 107.5(7)
C38 C39 N4 108.5(7)
C41 C40 N5 109.7(8)
C40 C41 C42 107.3(7)
C43 C42 C41 107.5(8)
C42 C43 N5 109.4(8)
C45 C44 N6 108.6(6)
C44 C45 C46 107.5(8)
C47 C46 C45 109.3(7)
C46 C47 N6 107.2(7)
O8 C48 Co4 177.7(10)
O9 C49 Co4 178.9(11)
O10 C50 Co4 177.6(8)

loop_
_geom_bond_atom_site_label_1
_geom_bond_atom_site_label_2
_geom_bond_distance
Co1 C10 1.776(7)
Co1 C9 1.806(9)
Co1 C1 1.955(8)
Co1 C2 1.988(7)
Co1 P1 2.1446(19)
Co1 Co2 2.4827(14)
Co2 C23 1.774(14)
Co2 C25 1.819(10)
Co2 C24 1.829(10)
Co2 C1 1.959(6)
Co2 C2 1.978(7)
Co3 C35 1.801(7)
Co3 C34 1.802(9)
Co3 C26 1.949(7)
Co3 C27 2.002(6)
Co3 P2 2.1497(18)
Co3 Co4 2.4799(13)
Co4 C48 1.808(10)
Co4 C50 1.808(9)
Co4 C49 1.812(9)
Co4 C27 1.986(6)
Co4 C26 1.991(6)
P1 N2 1.700(5)
P1 N1 1.701(5)
P1 N3 1.715(6)
P2 N6 1.697(5)
P2 N4 1.704(5)
P2 N5 1.720(6)
O1 C9 1.132(9)
O2 C10 1.154(8)
O3 C23 1.128(13)
O4 C24 1.113(10)
O5 C25 1.112(10)
O6 C34 1.131(9)
O7 C35 1.135(8)
O8 C48 1.126(10)
O9 C49 1.138(10)
O10 C50 1.120(10)
N1 C11 1.372(9)
N1 C14 1.411(8)
N2 C15 1.391(9)
N2 C18 1.400(8)
N3 C22 1.372(9)
N3 C19 1.397(9)
N4 C39 1.387(9)
N4 C36 1.393(7)
N5 C40 1.365(8)
N5 C43 1.399(10)
N6 C47 1.394(7)
N6 C44 1.402(8)
C1 C2 1.342(9)
C2 C3 1.471(9)
C3 C8 1.381(9)
C3 C4 1.386(9)
C4 C5 1.408(9)
C5 C6 1.374(11)
C6 C7 1.340(11)
C7 C8 1.378(10)
C11 C12 1.368(11)
C12 C13 1.388(13)
C13 C14 1.345(10)
C15 C16 1.320(10)
C16 C17 1.390(11)
C17 C18 1.351(11)
C19 C20 1.353(11)
C20 C21 1.410(12)
C21 C22 1.390(12)
C26 C27 1.352(8)
C27 C28 1.445(8)
C28 C29 1.401(9)
C28 C33 1.412(9)
C29 C30 1.390(9)
C30 C31 1.373(11)
C31 C32 1.389(11)
C32 C33 1.382(9)
C36 C37 1.332(9)
C37 C38 1.396(10)
C38 C39 1.345(9)
C40 C41 1.346(11)
C41 C42 1.406(13)
C42 C43 1.328(10)
C44 C45 1.341(10)
C45 C46 1.402(11)
C46 C47 1.350(11)

loop_
_geom_torsion_atom_site_label_1
_geom_torsion_atom_site_label_2
_geom_torsion_atom_site_label_3
_geom_torsion_atom_site_label_4
_geom_torsion
C10 Co1 Co2 C23 122.4(9)
C9 Co1 Co2 C23 -129.5(9)
C1 Co1 Co2 C23 27.1(9)
C2 Co1 Co2 C23 -24.9(9)
P1 Co1 Co2 C23 -5.9(8)
C10 Co1 Co2 C25 -2.7(4)
C9 Co1 Co2 C25 105.4(4)
C1 Co1 Co2 C25 -98.0(4)
C2 Co1 Co2 C25 -150.0(5)
P1 Co1 Co2 C25 -131.1(4)
C10 Co1 Co2 C24 -111.2(4)
C9 Co1 Co2 C24 -3.0(4)
C1 Co1 Co2 C24 153.6(4)
C2 Co1 Co2 C24 101.6(4)
P1 Co1 Co2 C24 120.5(3)
C10 Co1 Co2 C1 95.2(4)
C9 Co1 Co2 C1 -156.6(3)
C2 Co1 Co2 C1 -52.0(3)
P1 Co1 Co2 C1 -33.1(3)
C10 Co1 Co2 C2 147.3(4)
C9 Co1 Co2 C2 -104.6(4)
C1 Co1 Co2 C2 52.0(3)
P1 Co1 Co2 C2 18.9(3)
C35 Co3 Co4 C48 140.3(7)
C34 Co3 Co4 C48 -112.4(7)
C26 Co3 Co4 C48 45.6(7)
C27 Co3 Co4 C48 -6.2(7)
P2 Co3 Co4 C48 9.8(7)
C35 Co3 Co4 C50 -104.6(4)
C34 Co3 Co4 C50 2.7(4)
C26 Co3 Co4 C50 160.7(4)
C27 Co3 Co4 C50 108.9(4)
P2 Co3 Co4 C50 124.9(3)
C35 Co3 Co4 C49 2.9(4)
C34 Co3 Co4 C49 110.2(4)
C26 Co3 Co4 C49 -91.7(4)
C27 Co3 Co4 C49 -143.6(4)
P2 Co3 Co4 C49 -127.5(4)
C35 Co3 Co4 C27 146.5(4)
C34 Co3 Co4 C27 -106.2(3)
C26 Co3 Co4 C27 51.8(3)
P2 Co3 Co4 C27 16.0(3)
C35 Co3 Co4 C26 94.7(4)
C34 Co3 Co4 C26 -158.1(3)
C27 Co3 Co4 C26 -51.8(3)
P2 Co3 Co4 C26 -35.8(3)
C10 Co1 P1 N2 -98.0(4)
C9 Co1 P1 N2 154.2(3)
C1 Co1 P1 N2 4.0(3)
C2 Co1 P1 N2 44.7(3)
Co2 Co1 P1 N2 29.8(3)
C10 Co1 P1 N1 140.5(4)
C9 Co1 P1 N1 32.6(3)
C1 Co1 P1 N1 -117.6(3)
C2 Co1 P1 N1 -76.9(3)
Co2 Co1 P1 N1 -91.8(3)
C10 Co1 P1 N3 20.6(4)
C9 Co1 P1 N3 -87.2(3)
C1 Co1 P1 N3 122.6(3)
C2 Co1 P1 N3 163.3(3)
Co2 Co1 P1 N3 148.4(2)
C35 Co3 P2 N6 -98.0(4)
C34 Co3 P2 N6 155.6(3)
C26 Co3 P2 N6 3.9(3)
C27 Co3 P2 N6 44.8(3)
Co4 Co3 P2 N6 32.2(3)
C35 Co3 P2 N4 139.3(4)
C34 Co3 P2 N4 33.0(3)
C26 Co3 P2 N4 -118.7(3)
C27 Co3 P2 N4 -77.9(3)
Co4 Co3 P2 N4 -90.5(3)
C35 Co3 P2 N5 20.9(4)
C34 Co3 P2 N5 -85.4(3)
C26 Co3 P2 N5 122.9(3)
C27 Co3 P2 N5 163.7(3)
Co4 Co3 P2 N5 151.1(3)
N2 P1 N1 C11 70.5(7)
N3 P1 N1 C11 -32.2(7)
Co1 P1 N1 C11 -159.5(6)
N2 P1 N1 C14 -99.0(6)
N3 P1 N1 C14 158.3(6)
Co1 P1 N1 C14 31.0(6)
N1 P1 N2 C15 -177.8(6)
N3 P1 N2 C15 -74.6(6)
Co1 P1 N2 C15 52.0(7)
N1 P1 N2 C18 5.2(7)
N3 P1 N2 C18 108.4(6)
Co1 P1 N2 C18 -125.1(6)
N2 P1 N3 C22 -17.3(7)
N1 P1 N3 C22 85.8(7)
Co1 P1 N3 C22 -145.3(6)
N2 P1 N3 C19 170.1(5)
N1 P1 N3 C19 -86.8(6)
Co1 P1 N3 C19 42.1(6)
N6 P2 N4 C39 77.3(6)
N5 P2 N4 C39 -24.6(6)
Co3 P2 N4 C39 -151.3(5)
N6 P2 N4 C36 -98.4(5)
N5 P2 N4 C36 159.7(5)
Co3 P2 N4 C36 33.0(6)
N6 P2 N5 C40 -14.0(7)
N4 P2 N5 C40 89.4(7)
Co3 P2 N5 C40 -143.3(6)
N6 P2 N5 C43 174.6(6)
N4 P2 N5 C43 -81.9(6)
Co3 P2 N5 C43 45.3(6)
N4 P2 N6 C47 -4.8(6)
N5 P2 N6 C47 97.8(6)
Co3 P2 N6 C47 -134.9(5)
N4 P2 N6 C44 -177.1(5)
N5 P2 N6 C44 -74.5(6)
Co3 P2 N6 C44 52.8(6)
C10 Co1 C1 C2 -166.0(4)
C9 Co1 C1 C2 -31.7(7)
P1 Co1 C1 C2 90.9(4)
Co2 Co1 C1 C2 -73.4(4)
C10 Co1 C1 Co2 -92.6(3)
C9 Co1 C1 Co2 41.7(5)
C2 Co1 C1 Co2 73.4(4)
P1 Co1 C1 Co2 164.30(12)
C23 Co2 C1 C2 -91.7(6)
C25 Co2 C1 C2 167.1(6)
C24 Co2 C1 C2 29.9(8)
Co1 Co2 C1 C2 74.0(4)
C23 Co2 C1 Co1 -165.8(5)
C25 Co2 C1 Co1 93.0(4)
C24 Co2 C1 Co1 -44.2(7)
C2 Co2 C1 Co1 -74.0(4)
Co1 C1 C2 C3 -136.9(10)
Co2 C1 C2 C3 138.9(10)
Co1 C1 C2 Co2 84.2(2)
Co2 C1 C2 Co1 -84.2(2)
C23 Co2 C2 C1 95.1(6)
C25 Co2 C2 C1 -20.3(9)
C24 Co2 C2 C1 -161.1(6)
Co1 Co2 C2 C1 -71.8(4)
C23 Co2 C2 C3 -49.8(9)
C25 Co2 C2 C3 -165.2(8)
C24 Co2 C2 C3 54.0(9)
C1 Co2 C2 C3 -144.9(10)
Co1 Co2 C2 C3 143.3(9)
C23 Co2 C2 Co1 166.9(4)
C25 Co2 C2 Co1 51.5(8)
C24 Co2 C2 Co1 -89.3(4)
C1 Co2 C2 Co1 71.8(4)
C10 Co1 C2 C1 20.6(6)
C9 Co1 C2 C1 161.1(4)
P1 Co1 C2 C1 -98.4(4)
Co2 Co1 C2 C1 72.4(4)
C10 Co1 C2 C3 164.3(6)
C9 Co1 C2 C3 -55.1(8)
C1 Co1 C2 C3 143.8(9)
P1 Co1 C2 C3 45.3(7)
Co2 Co1 C2 C3 -143.8(8)
C10 Co1 C2 Co2 -51.8(5)
C9 Co1 C2 Co2 88.7(3)
C1 Co1 C2 Co2 -72.4(4)
P1 Co1 C2 Co2 -170.84(14)
C1 C2 C3 C8 -164.1(9)
Co2 C2 C3 C8 -45.2(11)
Co1 C2 C3 C8 79.6(9)
C1 C2 C3 C4 19.4(14)
Co2 C2 C3 C4 138.3(7)
Co1 C2 C3 C4 -96.9(9)
C8 C3 C4 C5 -1.5(11)
C2 C3 C4 C5 175.2(6)
C3 C4 C5 C6 -0.8(11)
C4 C5 C6 C7 2.7(13)
C5 C6 C7 C8 -2.3(14)
C6 C7 C8 C3 0.0(14)
C4 C3 C8 C7 1.9(12)
C2 C3 C8 C7 -174.7(7)
C10 Co1 C9 O1 -37(19)
C1 Co1 C9 O1 -169(19)
C2 Co1 C9 O1 170(19)
P1 Co1 C9 O1 66(19)
Co2 Co1 C9 O1 -138(19)
C9 Co1 C10 O2 -162(16)
C1 Co1 C10 O2 -8(16)
C2 Co1 C10 O2 -21(16)
P1 Co1 C10 O2 99(16)
Co2 Co1 C10 O2 -59(16)
C14 N1 C11 C12 -0.9(10)
P1 N1 C11 C12 -171.8(6)
N1 C11 C12 C13 0.6(12)
C11 C12 C13 C14 -0.1(12)
C12 C13 C14 N1 -0.5(10)
C11 N1 C14 C13 0.8(9)
P1 N1 C14 C13 172.2(6)
C18 N2 C15 C16 -1.9(9)
P1 N2 C15 C16 -179.4(6)
N2 C15 C16 C17 2.6(10)
C15 C16 C17 C18 -2.3(10)
C16 C17 C18 N2 1.1(9)
C15 N2 C18 C17 0.4(9)
P1 N2 C18 C17 177.9(6)
C22 N3 C19 C20 0.6(9)
P1 N3 C19 C20 174.3(5)
N3 C19 C20 C21 -0.2(9)
C19 C20 C21 C22 -0.3(10)
C19 N3 C22 C21 -0.7(8)
P1 N3 C22 C21 -173.9(5)
C20 C21 C22 N3 0.6(9)
C25 Co2 C23 O3 107(52)
C24 Co2 C23 O3 -145(52)
C1 Co2 C23 O3 2(52)
C2 Co2 C23 O3 -38(52)
Co1 Co2 C23 O3 -19(52)
C23 Co2 C24 O4 18(15)
C25 Co2 C24 O4 121(15)
C1 Co2 C24 O4 -103(15)
C2 Co2 C24 O4 -84(15)
Co1 Co2 C24 O4 -136(15)
C23 Co2 C25 O5 -18(29)
C24 Co2 C25 O5 -122(29)
C1 Co2 C25 O5 84(29)
C2 Co2 C25 O5 98(29)
Co1 Co2 C25 O5 136(29)
C35 Co3 C26 C27 -166.5(4)
C34 Co3 C26 C27 -31.2(6)
P2 Co3 C26 C27 90.7(3)
Co4 Co3 C26 C27 -72.6(3)
C35 Co3 C26 Co4 -94.0(3)
C34 Co3 C26 Co4 41.3(5)
C27 Co3 C26 Co4 72.6(3)
P2 Co3 C26 Co4 163.21(11)
C48 Co4 C26 C27 -82.3(5)
C50 Co4 C26 C27 43.8(7)
C49 Co4 C26 C27 173.4(5)
Co3 Co4 C26 C27 75.1(4)
C48 Co4 C26 Co3 -157.4(4)
C50 Co4 C26 Co3 -31.2(6)
C49 Co4 C26 Co3 98.3(4)
C27 Co4 C26 Co3 -75.1(4)
Co3 C26 C27 C28 -134.3(9)
Co4 C26 C27 C28 142.2(10)
Co3 C26 C27 Co4 83.43(19)
Co4 C26 C27 Co3 -83.43(19)
C48 Co4 C27 C26 105.8(5)
C50 Co4 C27 C26 -152.6(5)
C49 Co4 C27 C26 -9.8(8)
Co3 Co4 C27 C26 -70.9(4)
C48 Co4 C27 C28 -40.9(8)
C50 Co4 C27 C28 60.7(8)
C49 Co4 C27 C28 -156.6(8)
C26 Co4 C27 C28 -146.7(9)
Co3 Co4 C27 C28 142.3(8)
C48 Co4 C27 Co3 176.8(3)
C50 Co4 C27 Co3 -81.6(4)
C49 Co4 C27 Co3 61.1(6)
C26 Co4 C27 Co3 70.9(4)
C35 Co3 C27 C26 19.9(6)
C34 Co3 C27 C26 162.2(4)
P2 Co3 C27 C26 -98.5(3)
Co4 Co3 C27 C26 73.8(4)
C35 Co3 C27 C28 162.0(6)
C34 Co3 C27 C28 -55.7(7)
C26 Co3 C27 C28 142.1(8)
P2 Co3 C27 C28 43.6(6)
Co4 Co3 C27 C28 -144.1(7)
C35 Co3 C27 Co4 -53.9(4)
C34 Co3 C27 Co4 88.4(3)
C26 Co3 C27 Co4 -73.8(4)
P2 Co3 C27 Co4 -172.26(13)
C26 C27 C28 C29 -163.5(8)
Co4 C27 C28 C29 -40.3(11)
Co3 C27 C28 C29 83.7(8)
C26 C27 C28 C33 20.1(13)
Co4 C27 C28 C33 143.3(6)
Co3 C27 C28 C33 -92.7(8)
C33 C28 C29 C30 0.7(11)
C27 C28 C29 C30 -175.7(7)
C28 C29 C30 C31 0.8(12)
C29 C30 C31 C32 -2.5(13)
C30 C31 C32 C33 2.6(12)
C31 C32 C33 C28 -1.0(11)
C29 C28 C33 C32 -0.7(10)
C27 C28 C33 C32 175.9(6)
C35 Co3 C34 O6 2(28)
C26 Co3 C34 O6 -132(28)
C27 Co3 C34 O6 -152(28)
P2 Co3 C34 O6 104(28)
Co4 Co3 C34 O6 -100(28)
C34 Co3 C35 O7 -107(17)
C26 Co3 C35 O7 49(17)
C27 Co3 C35 O7 36(17)
P2 Co3 C35 O7 155(17)
Co4 Co3 C35 O7 -3(17)
C39 N4 C36 C37 0.9(8)
P2 N4 C36 C37 177.4(5)
N4 C36 C37 C38 -0.3(8)
C36 C37 C38 C39 -0.5(9)
C37 C38 C39 N4 1.1(9)
C36 N4 C39 C38 -1.3(8)
P2 N4 C39 C38 -177.6(5)
C43 N5 C40 C41 -0.8(8)
P2 N5 C40 C41 -173.3(6)
N5 C40 C41 C42 1.2(9)
C40 C41 C42 C43 -1.1(10)
C41 C42 C43 N5 0.7(10)
C40 N5 C43 C42 0.0(9)
P2 N5 C43 C42 173.2(5)
C47 N6 C44 C45 -0.4(8)
P2 N6 C44 C45 173.3(5)
N6 C44 C45 C46 1.3(9)
C44 C45 C46 C47 -1.8(10)
C45 C46 C47 N6 1.6(9)
C44 N6 C47 C46 -0.8(8)
P2 N6 C47 C46 -174.1(5)
C50 Co4 C48 O8 -64(22)
C49 Co4 C48 O8 -172(100)
C27 Co4 C48 O8 45(22)
C26 Co4 C48 O8 85(22)
Co3 Co4 C48 O8 50(22)
C48 Co4 C49 O9 -30(43)
C50 Co4 C49 O9 -132(43)
C27 Co4 C49 O9 85(43)
C26 Co4 C49 O9 78(43)
Co3 Co4 C49 O9 129(43)
C48 Co4 C50 O10 132(25)
C49 Co4 C50 O10 -124(25)
C27 Co4 C50 O10 31(25)
C26 Co4 C50 O10 4(25)
Co3 Co4 C50 O10 -20(25)
